data_2244047
loop_
_publ_author_name
'Vassilyeva, Olga Yu.'
'Buvaylo, Elena A.'
'Kokozay, Vladimir N.'
'Skelton, Brian W.'

_publ_section_title
;
 Organic--inorganic hybrid mixed-halide Zn^II^ and Cd^II^
 tetrahalometallates with the 2-methylimidazo[1,5-<i>a</i>]pyridinium
 cation
;
_journal_coeditor_code ZN2015
_journal_issue 4
_journal_name_full 'Acta Crystallographica Section E'
_journal_page_first
;
;
_journal_paper_doi 10.1107/S2056989022002420
_journal_volume 78
_journal_year 2022
_chemical_formula_iupac '(C8 H9 N2)2 [Cd Cl3.90 I0.10]'
_chemical_formula_moiety '2(C8 H9 N2 +), Cd Cl3.90 I0.10 2-'
_chemical_formula_sum 'C16 H18 Cd Cl3.9 I0.1 N4'
_chemical_formula_weight 529.69
_chemical_name_systematic
;
Bis(2-methylimidazo[1,5-<i>a</i>]pyridinium) trichloridoiodidozincate(II)
;
_space_group_crystal_system triclinic
_space_group_IT_number 2
_space_group_name_Hall '-P 1'
_space_group_name_H-M_alt 'P -1'
_atom_sites_solution_hydrogens geom
_audit_creation_method SHELXL-2017/1
_cell_angle_alpha 99.209(3)
_cell_angle_beta 110.746(3)
_cell_angle_gamma 90.837(2)
_cell_formula_units_Z 2
_cell_length_a 9.4304(3)
_cell_length_b 10.7968(3)
_cell_length_c 10.7565(3)
_cell_measurement_reflns_used 10758
_cell_measurement_temperature 100(2)
_cell_measurement_theta_max 67.209
_cell_measurement_theta_min 4.16
_cell_volume 1007.97(6)
_computing_cell_refinement
;
CrysAlis Pro (Rigaku OD, 2016)
;
_computing_data_collection
;
CrysAlis Pro (Rigaku OD, 2016)
;
_computing_data_reduction
;
CrysAlis Pro (Rigaku OD, 2016)
;
_computing_molecular_graphics
;
Mercury (Macrae et al, 2020)
;
_computing_publication_material
;
WinGX (Farrugia, 2012)
;
_computing_structure_refinement
;
SHELXL2017 (Sheldrick, 2015b)
;
_computing_structure_solution
;
SHELXT (Sheldrick, 2015a)
;
_diffrn_ambient_temperature 100(2)
_diffrn_detector 'CCD plate'
_diffrn_detector_area_resol_mean 10.4738
_diffrn_measured_fraction_theta_full 0.991
_diffrn_measured_fraction_theta_max 0.991
_diffrn_measurement_device_type 'Oxford Diffraction Gemini diffractometer'
_diffrn_measurement_method '\w scans'
_diffrn_radiation_monochromator mirror
_diffrn_radiation_probe x-ray
_diffrn_radiation_type CuK\a
_diffrn_radiation_wavelength 1.54178
_diffrn_reflns_av_R_equivalents 0.0406
_diffrn_reflns_av_unetI/netI 0.0253
_diffrn_reflns_limit_h_max 11
_diffrn_reflns_limit_h_min -11
_diffrn_reflns_limit_k_max 12
_diffrn_reflns_limit_k_min -12
_diffrn_reflns_limit_l_max 12
_diffrn_reflns_limit_l_min -12
_diffrn_reflns_number 18506
_diffrn_reflns_theta_full 67.281
_diffrn_reflns_theta_max 67.281
_diffrn_reflns_theta_min 4.160
_diffrn_source 'sealed X-ray tube'
_exptl_absorpt_coefficient_mu 14.693
_exptl_absorpt_correction_T_max 0.522
_exptl_absorpt_correction_T_min 0.052
_exptl_absorpt_correction_type analytical
_exptl_absorpt_process_details
;
CrysAlis Pro (Rigaku OD, 2016)
;
_exptl_crystal_colour colourless
_exptl_crystal_density_diffrn 1.745
_exptl_crystal_description needle
_exptl_crystal_F_000 523
_exptl_crystal_size_max 0.250
_exptl_crystal_size_mid 0.080
_exptl_crystal_size_min 0.040
_refine_diff_density_max 0.787
_refine_diff_density_min -0.460
_refine_ls_extinction_method none
_refine_ls_goodness_of_fit_ref 1.058
_refine_ls_hydrogen_treatment constr
_refine_ls_matrix_type full
_refine_ls_number_parameters 234
_refine_ls_number_reflns 3581
_refine_ls_number_restraints 2
_refine_ls_restrained_S_all 1.064
_refine_ls_R_factor_all 0.0297
_refine_ls_R_factor_gt 0.0267
_refine_ls_shift/su_max 0.000
_refine_ls_shift/su_mean 0.000
_refine_ls_structure_factor_coef Fsqd
_refine_ls_weighting_details 'w=1/[\s^2^(Fo^2^)+(0.0384P)^2^+0.6373P] where P=(Fo^2^+2Fc^2^)/3'
_refine_ls_weighting_scheme calc
_refine_ls_wR_factor_gt 0.0652
_refine_ls_wR_factor_ref 0.0675
_reflns_number_gt 3309
_reflns_number_total 3581
_reflns_threshold_expression 'I > 2\s(I)'
_cod_data_source_file zn2015sup1.cif
_cod_data_source_block III
_cod_original_cell_volume 1007.97(5)
_cod_original_formula_sum 'C16 H18 Cd Cl3.90 I0.10 N4'
_cod_database_code 2244047
_shelx_estimated_absorpt_t_min 0.120
_shelx_estimated_absorpt_t_max 0.591

loop_
_space_group_symop_operation_xyz
'x, y, z'
'-x, -y, -z'

loop_
_atom_site_type_symbol
_atom_site_label
_atom_site_fract_x
_atom_site_fract_y
_atom_site_fract_z
_atom_site_U_iso_or_equiv
_atom_site_adp_type
_atom_site_calc_flag
_atom_site_occupancy
_atom_site_disorder_assembly
_atom_site_disorder_group
C C11 0.6607(3) 0.6542(3) 0.1045(3) 0.0263(6) Uani d 1 . .
H H11 0.649443 0.704261 0.037015 0.032 Uiso calc 1 A 1
N N12 0.7924(3) 0.6108(2) 0.1810(2) 0.0254(5) Uani d 1 . .
C C12 0.9396(3) 0.6325(3) 0.1681(3) 0.0326(7) Uani d 1 . .
H H12A 1.010714 0.681187 0.252843 0.049 Uiso calc 1 . .
H H12B 0.926939 0.679406 0.094506 0.049 Uiso calc 1 . .
H H12C 0.979688 0.551513 0.148316 0.049 Uiso calc 1 . .
C C13 0.7667(3) 0.5435(3) 0.2662(3) 0.0279(6) Uani d 1 . .
H H13 0.840247 0.503253 0.329448 0.034 Uiso calc 1 B 1
N N13A 0.6172(3) 0.5435(2) 0.2456(3) 0.0273(7) Uani d 0.72(3) C 1
C C13A 0.6172(3) 0.5435(2) 0.2456(3) 0.0273(7) Uani d 0.28(3) C 2
C C14 0.5312(4) 0.4912(3) 0.3101(3) 0.0371(7) Uani d 1 . .
H H14 0.577624 0.444977 0.380184 0.045 Uiso calc 1 C 1
C C15 0.3812(4) 0.5080(3) 0.2705(4) 0.0409(8) Uani d 1 . .
H H15 0.321888 0.473974 0.314089 0.049 Uiso calc 1 . .
C C16 0.3102(4) 0.5760(3) 0.1644(4) 0.0367(7) Uani d 1 . .
H H16 0.204106 0.585364 0.137727 0.044 Uiso calc 1 . .
C C17 0.3904(3) 0.6272(3) 0.1010(3) 0.0303(6) Uani d 1 . .
H H17 0.342153 0.672136 0.030121 0.036 Uiso calc 1 C 1
C C17A 0.5482(3) 0.6124(3) 0.1428(3) 0.0263(7) Uani d 0.72(3) C 1
N N17A 0.5482(3) 0.6124(3) 0.1428(3) 0.0263(7) Uani d 0.28(3) C 2
C C21 0.2961(3) 0.8984(3) 0.3210(3) 0.0300(6) Uani d 1 . .
H H21 0.200250 0.899221 0.331504 0.036 Uiso calc 1 D 1
N N22 0.3296(3) 0.9360(2) 0.2187(2) 0.0307(5) Uani d 1 . .
C C22 0.2224(4) 0.9883(3) 0.1069(3) 0.0408(8) Uani d 1 . .
H H22A 0.276822 1.018014 0.053509 0.061 Uiso calc 1 . .
H H22B 0.175995 1.058734 0.143448 0.061 Uiso calc 1 . .
H H22C 0.142796 0.922893 0.049311 0.061 Uiso calc 1 . .
C C23 0.4755(4) 0.9209(3) 0.2355(3) 0.0302(6) Uani d 1 . .
H H23 0.525500 0.939492 0.177260 0.036 Uiso calc 1 E 1
N N23A 0.5383(3) 0.8745(2) 0.3502(2) 0.0271(6) Uani d 0.81(3) F 1
C C23A 0.5383(3) 0.8745(2) 0.3502(2) 0.0271(6) Uani d 0.19(3) F 2
C C24 0.6866(3) 0.8419(3) 0.4123(3) 0.0323(7) Uani d 1 . .
H H24 0.761877 0.851903 0.374101 0.039 Uiso calc 1 F 1
C C25 0.7201(4) 0.7958(3) 0.5286(3) 0.0365(7) Uani d 1 . .
H H25 0.819879 0.771912 0.571491 0.044 Uiso calc 1 . .
C C26 0.6093(4) 0.7825(3) 0.5874(3) 0.0372(7) Uani d 1 . .
H H26 0.636663 0.751661 0.670001 0.045 Uiso calc 1 . .
C C27 0.4657(4) 0.8128(3) 0.5282(3) 0.0323(7) Uani d 1 . .
H H27 0.392058 0.803067 0.568133 0.039 Uiso calc 1 F 1
C C27A 0.4262(3) 0.8595(3) 0.4050(3) 0.0269(7) Uani d 0.81(3) F 1
N N27A 0.4262(3) 0.8595(3) 0.4050(3) 0.0269(7) Uani d 0.19(3) F 2
Cd Cd1 0.84479(2) 0.18596(2) 0.25036(2) 0.02670(9) Uani d 1 . .
Cl Cl1 0.56777(8) 0.18525(7) 0.12937(7) 0.03186(16) Uani d 1 . .
Cl Cl2 0.9928(4) 0.2964(3) 0.1472(4) 0.0282(3) Uani d 0.9008(15) . .
I I2 1.0135(10) 0.3068(9) 0.1370(10) 0.0282(3) Uani d 0.0992(15) . .
Cl Cl3 0.90087(9) -0.03537(7) 0.23842(8) 0.03669(18) Uani d 1 . .
Cl Cl4 0.89426(8) 0.30982(7) 0.47693(7) 0.03601(18) Uani d 1 . .

loop_
_atom_site_aniso_label
_atom_site_aniso_U_11
_atom_site_aniso_U_22
_atom_site_aniso_U_33
_atom_site_aniso_U_12
_atom_site_aniso_U_13
_atom_site_aniso_U_23
C11 0.0271(14) 0.0234(14) 0.0276(15) 0.0046(12) 0.0096(11) 0.0023(11)
N12 0.0249(12) 0.0222(12) 0.0287(12) 0.0027(10) 0.0110(10) 0.0002(10)
C12 0.0286(15) 0.0320(16) 0.0397(17) 0.0046(13) 0.0163(13) 0.0038(13)
C13 0.0292(15) 0.0238(14) 0.0282(15) 0.0034(12) 0.0083(12) 0.0022(11)
N13A 0.0297(14) 0.0203(13) 0.0311(14) 0.0020(10) 0.0122(11) -0.0002(10)
C13A 0.0297(14) 0.0203(13) 0.0311(14) 0.0020(10) 0.0122(11) -0.0002(10)
C14 0.0490(19) 0.0291(16) 0.0414(18) 0.0038(14) 0.0249(15) 0.0095(14)
C15 0.046(2) 0.0317(17) 0.054(2) -0.0027(15) 0.0321(17) 0.0006(15)
C16 0.0281(15) 0.0305(16) 0.050(2) -0.0005(13) 0.0182(14) -0.0065(14)
C17 0.0281(15) 0.0262(15) 0.0329(16) 0.0052(12) 0.0102(12) -0.0040(12)
C17A 0.0272(14) 0.0210(14) 0.0284(15) 0.0040(11) 0.0096(11) -0.0012(11)
N17A 0.0272(14) 0.0210(14) 0.0284(15) 0.0040(11) 0.0096(11) -0.0012(11)
C21 0.0288(15) 0.0248(15) 0.0349(16) 0.0042(12) 0.0133(12) -0.0035(12)
N22 0.0377(14) 0.0227(12) 0.0269(13) 0.0037(11) 0.0085(11) -0.0015(10)
C22 0.0459(19) 0.0349(18) 0.0314(17) 0.0067(15) 0.0033(14) 0.0014(14)
C23 0.0398(17) 0.0233(15) 0.0285(15) 0.0008(13) 0.0159(13) -0.0010(12)
N23A 0.0334(14) 0.0203(12) 0.0285(13) 0.0000(10) 0.0156(11) -0.0031(10)
C23A 0.0334(14) 0.0203(12) 0.0285(13) 0.0000(10) 0.0156(11) -0.0031(10)
C24 0.0269(15) 0.0257(15) 0.0430(18) -0.0015(12) 0.0172(13) -0.0080(13)
C25 0.0332(16) 0.0261(16) 0.0409(18) 0.0056(13) 0.0058(14) -0.0027(13)
C26 0.049(2) 0.0265(16) 0.0296(16) -0.0022(14) 0.0083(14) 0.0009(13)
C27 0.0436(18) 0.0245(15) 0.0306(16) -0.0064(13) 0.0192(14) -0.0029(12)
C27A 0.0297(15) 0.0222(14) 0.0291(15) -0.0010(11) 0.0147(12) -0.0038(11)
N27A 0.0297(15) 0.0222(14) 0.0291(15) -0.0010(11) 0.0147(12) -0.0038(11)
Cd1 0.02659(12) 0.02715(13) 0.02568(12) 0.00296(8) 0.00879(8) 0.00419(8)
Cl1 0.0268(3) 0.0371(4) 0.0308(4) 0.0035(3) 0.0079(3) 0.0094(3)
Cl2 0.0328(10) 0.0261(7) 0.0321(7) 0.0008(6) 0.0181(5) 0.0086(4)
I2 0.0328(10) 0.0261(7) 0.0321(7) 0.0008(6) 0.0181(5) 0.0086(4)
Cl3 0.0409(4) 0.0297(4) 0.0459(4) 0.0095(3) 0.0204(3) 0.0128(3)
Cl4 0.0351(4) 0.0413(4) 0.0278(4) -0.0015(3) 0.0094(3) 0.0000(3)

loop_
_atom_type_symbol
_atom_type_description
_atom_type_scat_dispersion_real
_atom_type_scat_dispersion_imag
_atom_type_scat_source
C C 0.0181 0.0091 'International Tables Vol C Tables 4.2.6.8 and 6.1.1.4'
H H 0.0000 0.0000 'International Tables Vol C Tables 4.2.6.8 and 6.1.1.4'
N N 0.0311 0.0180 'International Tables Vol C Tables 4.2.6.8 and 6.1.1.4'
Cl Cl 0.3639 0.7018 'International Tables Vol C Tables 4.2.6.8 and 6.1.1.4'
Cd Cd 0.1185 4.6533 'International Tables Vol C Tables 4.2.6.8 and 6.1.1.4'
I I -0.3257 6.8362 'International Tables Vol C Tables 4.2.6.8 and 6.1.1.4'

loop_
_exptl_crystal_face_index_h
_exptl_crystal_face_index_k
_exptl_crystal_face_index_l
_exptl_crystal_face_perp_dist
1 -1 1 0.019
-1 1 -1 0.0214
2 -1 0 0.0321
0 1 1 0.1097
-1 0 0 0.0261
2 0 0 0.0179
-1 -1 -2 0.1071

loop_
_geom_angle_atom_site_label_1
_geom_angle_atom_site_label_2
_geom_angle_atom_site_label_3
_geom_angle_site_symmetry_1
_geom_angle_site_symmetry_3
_geom_angle
_geom_angle_publ_flag
N12 C11 N17A . . 107.1(3) ?
N12 C11 C17A . . 107.1(3) ?
N12 C11 H11 . . 126.4 ?
C17A C11 H11 . . 126.4 ?
C13 N12 C11 . . 110.5(2) ?
C13 N12 C12 . . 125.3(3) ?
C11 N12 C12 . . 124.2(2) ?
N12 C12 H12A . . 109.5 ?
N12 C12 H12B . . 109.5 ?
H12A C12 H12B . . 109.5 ?
N12 C12 H12C . . 109.5 ?
H12A C12 H12C . . 109.5 ?
H12B C12 H12C . . 109.5 ?
N12 C13 C13A . . 107.3(3) ?
N12 C13 N13A . . 107.3(3) ?
N12 C13 H13 . . 126.3 ?
N13A C13 H13 . . 126.3 ?
C13 N13A C17A . . 108.5(2) ?
C13 N13A C14 . . 131.1(3) ?
C17A N13A C14 . . 120.4(3) ?
C13 C13A N17A . . 108.5(2) ?
C13 C13A C14 . . 131.1(3) ?
N17A C13A C14 . . 120.4(3) ?
C15 C14 N13A . . 118.6(3) ?
C15 C14 C13A . . 118.6(3) ?
C15 C14 H14 . . 120.7 ?
N13A C14 H14 . . 120.7 ?
C14 C15 C16 . . 121.1(3) ?
C14 C15 H15 . . 119.5 ?
C16 C15 H15 . . 119.5 ?
C17 C16 C15 . . 121.4(3) ?
C17 C16 H16 . . 119.3 ?
C15 C16 H16 . . 119.3 ?
C16 C17 N17A . . 118.2(3) ?
C16 C17 C17A . . 118.2(3) ?
C16 C17 H17 . . 120.9 ?
C17A C17 H17 . . 120.9 ?
C11 C17A N13A . . 106.5(2) ?
C11 C17A C17 . . 133.2(3) ?
N13A C17A C17 . . 120.3(3) ?
C11 N17A C13A . . 106.5(2) ?
C11 N17A C17 . . 133.2(3) ?
C13A N17A C17 . . 120.3(3) ?
N27A C21 N22 . . 106.9(3) ?
C27A C21 N22 . . 106.9(3) ?
C27A C21 H21 . . 126.6 ?
N22 C21 H21 . . 126.6 ?
C23 N22 C21 . . 110.5(3) ?
C23 N22 C22 . . 124.4(3) ?
C21 N22 C22 . . 125.1(3) ?
N22 C22 H22A . . 109.5 ?
N22 C22 H22B . . 109.5 ?
H22A C22 H22B . . 109.5 ?
N22 C22 H22C . . 109.5 ?
H22A C22 H22C . . 109.5 ?
H22B C22 H22C . . 109.5 ?
N22 C23 C23A . . 107.4(3) ?
N22 C23 N23A . . 107.4(3) ?
N22 C23 H23 . . 126.3 ?
N23A C23 H23 . . 126.3 ?
C23 N23A C24 . . 130.1(3) ?
C23 N23A C27A . . 108.4(3) ?
C24 N23A C27A . . 121.5(3) ?
C23 C23A C24 . . 130.1(3) ?
C23 C23A N27A . . 108.4(3) ?
C24 C23A N27A . . 121.5(3) ?
C25 C24 N23A . . 118.1(3) ?
C25 C24 C23A . . 118.1(3) ?
C25 C24 H24 . . 120.9 ?
N23A C24 H24 . . 120.9 ?
C24 C25 C26 . . 121.3(3) ?
C24 C25 H25 . . 119.3 ?
C26 C25 H25 . . 119.3 ?
C27 C26 C25 . . 121.2(3) ?
C27 C26 H26 . . 119.4 ?
C25 C26 H26 . . 119.4 ?
C26 C27 N27A . . 118.9(3) ?
C26 C27 C27A . . 118.9(3) ?
C26 C27 H27 . . 120.5 ?
C27A C27 H27 . . 120.5 ?
C21 C27A N23A . . 106.9(3) ?
C21 C27A C27 . . 134.1(3) ?
N23A C27A C27 . . 119.0(3) ?
C21 N27A C23A . . 106.9(3) ?
C21 N27A C27 . . 134.1(3) ?
C23A N27A C27 . . 119.0(3) ?
Cl3 Cd1 Cl2 . . 109.94(9) y
Cl3 Cd1 Cl4 . . 116.91(3) y
Cl2 Cd1 Cl4 . . 106.67(9) y
Cl3 Cd1 Cl1 . . 105.93(3) y
Cl2 Cd1 Cl1 . . 112.21(9) y
Cl4 Cd1 Cl1 . . 105.20(3) y
Cl3 Cd1 I2 . . 109.2(2) y
Cl2 Cd1 I2 . . 0.9(3) ?
Cl4 Cd1 I2 . . 106.7(2) y
Cl1 Cd1 I2 . . 113.0(2) y

loop_
_geom_bond_atom_site_label_1
_geom_bond_atom_site_label_2
_geom_bond_site_symmetry_2
_geom_bond_distance
_geom_bond_publ_flag
C11 N12 . 1.362(4) ?
C11 N17A . 1.363(4) ?
C11 C17A . 1.363(4) ?
C11 H11 . 0.9500 ?
N12 C13 . 1.338(4) ?
N12 C12 . 1.462(4) ?
C12 H12A . 0.9800 ?
C12 H12B . 0.9800 ?
C12 H12C . 0.9800 ?
C13 C13A . 1.347(4) ?
C13 N13A . 1.347(4) ?
C13 H13 . 0.9500 ?
N13A C17A . 1.402(4) ?
N13A C14 . 1.402(4) ?
C13A N17A . 1.402(4) ?
C13A C14 . 1.402(4) ?
C14 C15 . 1.350(5) ?
C14 H14 . 0.9500 ?
C15 C16 . 1.425(5) ?
C15 H15 . 0.9500 ?
C16 C17 . 1.348(5) ?
C16 H16 . 0.9500 ?
C17 N17A . 1.413(4) ?
C17 C17A . 1.413(4) ?
C17 H17 . 0.9500 ?
C21 N27A . 1.360(4) ?
C21 C27A . 1.360(4) ?
C21 N22 . 1.364(4) ?
C21 H21 . 0.9500 ?
N22 C23 . 1.338(4) ?
N22 C22 . 1.470(4) ?
C22 H22A . 0.9800 ?
C22 H22B . 0.9800 ?
C22 H22C . 0.9800 ?
C23 C23A . 1.346(4) ?
C23 N23A . 1.346(4) ?
C23 H23 . 0.9500 ?
N23A C24 . 1.398(4) ?
N23A C27A . 1.399(4) ?
C23A C24 . 1.398(4) ?
C23A N27A . 1.399(4) ?
C24 C25 . 1.355(5) ?
C24 H24 . 0.9500 ?
C25 C26 . 1.416(5) ?
C25 H25 . 0.9500 ?
C26 C27 . 1.347(5) ?
C26 H26 . 0.9500 ?
C27 N27A . 1.420(4) ?
C27 C27A . 1.420(4) ?
C27 H27 . 0.9500 ?
Cd1 Cl3 . 2.4481(8) y
Cd1 Cl2 . 2.4654(16) y
Cd1 Cl4 . 2.4655(7) y
Cd1 Cl1 . 2.4710(7) y
Cd1 I2 . 2.747(4) y

loop_
_geom_hbond_atom_site_label_D
_geom_hbond_atom_site_label_H
_geom_hbond_atom_site_label_A
_geom_hbond_site_symmetry_A
_geom_hbond_distance_DH
_geom_hbond_distance_HA
_geom_hbond_distance_DA
_geom_hbond_angle_DHA
_geom_hbond_publ_flag
C13 H13 Cl4 . 0.95 2.77 3.597(3) 146.4 yes
C12 H12A Cl4 2_766 0.98 2.71 3.520(3) 140.8 yes
C12 H12C Cl2 . 0.98 2.76 3.652(5) 152.2 yes
C11 H11 Cl1 2_665 0.95 2.64 3.412(3) 138.5 yes
C17 H17 Cl1 2_665 0.95 2.81 3.560(3) 136.9 yes
C21 H21 Cl3 1_465 0.95 2.78 3.623(3) 147.7 yes
C23 H23 Cl1 1_565 0.95 2.83 3.447(3) 123.4 yes
C24 H24 Cl3 1_565 0.95 2.68 3.568(3) 154.9 yes
C27 H27 Cl4 2_666 0.95 2.79 3.605(3) 144.0 yes

loop_
_geom_torsion_atom_site_label_1
_geom_torsion_atom_site_label_2
_geom_torsion_atom_site_label_3
_geom_torsion_atom_site_label_4
_geom_torsion_site_symmetry_1
_geom_torsion_site_symmetry_2
_geom_torsion_site_symmetry_3
_geom_torsion_site_symmetry_4
_geom_torsion
_geom_torsion_publ_flag
N17A C11 N12 C13 . . . . -0.2(3) ?
C17A C11 N12 C13 . . . . -0.2(3) ?
N17A C11 N12 C12 . . . . 178.3(3) ?
C17A C11 N12 C12 . . . . 178.3(3) ?
C11 N12 C13 C13A . . . . -0.3(3) ?
C12 N12 C13 C13A . . . . -178.7(2) ?
C11 N12 C13 N13A . . . . -0.3(3) ?
C12 N12 C13 N13A . . . . -178.7(2) ?
N12 C13 N13A C17A . . . . 0.6(3) ?
N12 C13 N13A C14 . . . . -177.6(3) ?
N12 C13 C13A N17A . . . . 0.6(3) ?
N12 C13 C13A C14 . . . . -177.6(3) ?
C13 N13A C14 C15 . . . . 178.5(3) ?
C17A N13A C14 C15 . . . . 0.4(4) ?
C13 C13A C14 C15 . . . . 178.5(3) ?
N17A C13A C14 C15 . . . . 0.4(4) ?
N13A C14 C15 C16 . . . . 0.7(5) ?
C13A C14 C15 C16 . . . . 0.7(5) ?
C14 C15 C16 C17 . . . . -0.9(5) ?
C15 C16 C17 N17A . . . . -0.2(5) ?
C15 C16 C17 C17A . . . . -0.2(5) ?
N12 C11 C17A N13A . . . . 0.5(3) ?
N12 C11 C17A C17 . . . . 179.7(3) ?
C13 N13A C17A C11 . . . . -0.7(3) ?
C14 N13A C17A C11 . . . . 177.8(3) ?
C13 N13A C17A C17 . . . . -180.0(2) ?
C14 N13A C17A C17 . . . . -1.5(4) ?
C16 C17 C17A C11 . . . . -177.7(3) ?
C16 C17 C17A N13A . . . . 1.4(4) ?
N12 C11 N17A C13A . . . . 0.5(3) ?
N12 C11 N17A C17 . . . . 179.7(3) ?
C13 C13A N17A C11 . . . . -0.7(3) ?
C14 C13A N17A C11 . . . . 177.8(3) ?
C13 C13A N17A C17 . . . . -180.0(2) ?
C14 C13A N17A C17 . . . . -1.5(4) ?
C16 C17 N17A C11 . . . . -177.7(3) ?
C16 C17 N17A C13A . . . . 1.4(4) ?
N27A C21 N22 C23 . . . . 0.5(3) ?
C27A C21 N22 C23 . . . . 0.5(3) ?
N27A C21 N22 C22 . . . . -178.3(3) ?
C27A C21 N22 C22 . . . . -178.3(3) ?
C21 N22 C23 C23A . . . . -0.7(3) ?
C22 N22 C23 C23A . . . . 178.1(3) ?
C21 N22 C23 N23A . . . . -0.7(3) ?
C22 N22 C23 N23A . . . . 178.1(3) ?
N22 C23 N23A C24 . . . . 179.8(3) ?
N22 C23 N23A C27A . . . . 0.5(3) ?
N22 C23 C23A C24 . . . . 179.8(3) ?
N22 C23 C23A N27A . . . . 0.5(3) ?
C23 N23A C24 C25 . . . . -179.5(3) ?
C27A N23A C24 C25 . . . . -0.4(4) ?
C23 C23A C24 C25 . . . . -179.5(3) ?
N27A C23A C24 C25 . . . . -0.4(4) ?
N23A C24 C25 C26 . . . . -1.0(4) ?
C23A C24 C25 C26 . . . . -1.0(4) ?
C24 C25 C26 C27 . . . . 1.4(5) ?
C25 C26 C27 N27A . . . . -0.4(4) ?
C25 C26 C27 C27A . . . . -0.4(4) ?
N22 C21 C27A N23A . . . . -0.2(3) ?
N22 C21 C27A C27 . . . . 178.7(3) ?
C23 N23A C27A C21 . . . . -0.2(3) ?
C24 N23A C27A C21 . . . . -179.6(2) ?
C23 N23A C27A C27 . . . . -179.3(3) ?
C24 N23A C27A C27 . . . . 1.4(4) ?
C26 C27 C27A C21 . . . . -179.7(3) ?
C26 C27 C27A N23A . . . . -1.0(4) ?
N22 C21 N27A C23A . . . . -0.2(3) ?
N22 C21 N27A C27 . . . . 178.7(3) ?
C23 C23A N27A C21 . . . . -0.2(3) ?
C24 C23A N27A C21 . . . . -179.6(2) ?
C23 C23A N27A C27 . . . . -179.3(3) ?
C24 C23A N27A C27 . . . . 1.4(4) ?
C26 C27 N27A C21 . . . . -179.7(3) ?
C26 C27 N27A C23A . . . . -1.0(4) ?

_cod_database_fobs_code 2244047
